data_2231269
loop_
_publ_author_name
'Corr\^ea, Charlane C.'
'Gra\'udo, Jos\'e Eug\^enio J.C.'
'de Oliveira, Luiz Fernando C.'
'de Almeida, Mauro V.'
'Diniz, Renata'

_publ_section_title
;
 Ethyl 2-[(carbamothioylamino)imino]propanoate
;
_journal_coeditor_code QK2014
_journal_issue 8
_journal_name_full 'Acta Crystallographica Section E'
_journal_page_first o1967
_journal_page_last o1968
_journal_paper_doi 10.1107/S1600536811026237
_journal_volume 67
_journal_year 2011
_chemical_formula_iupac 'C6 H11 N3 O2 S'
_chemical_formula_moiety 'C6 H11 N3 O2 S'
_chemical_formula_sum 'C6 H11 N3 O2 S'
_chemical_formula_weight 189.24
_chemical_melting_point 418
_chemical_name_systematic
;
Ethyl 2-[(carbamothioylamino)imino]propanoate
;
_space_group_IT_number 15
_symmetry_cell_setting monoclinic
_symmetry_space_group_name_Hall '-C 2yc'
_symmetry_space_group_name_H-M 'C 1 2/c 1'
_atom_sites_solution_secondary difmap
_cell_angle_alpha 90.00
_cell_angle_beta 116.63(3)
_cell_angle_gamma 90.00
_cell_formula_units_Z 8
_cell_length_a 16.682(3)
_cell_length_b 7.2558(15)
_cell_length_c 17.317(4)
_cell_measurement_reflns_used 106
_cell_measurement_temperature 297(2)
_cell_measurement_theta_max 22.61
_cell_measurement_theta_min 4.65
_cell_volume 1873.7(8)
_computing_cell_refinement 'SCALEPACK (Otwinowski & Minor, 1997)'
_computing_data_collection 'COLLECT (Hooft, 1999)'
_computing_data_reduction 'DENZO and SCALEPACK (Otwinowski & Minor, 1997)'
_computing_molecular_graphics 'ORTEP-3 for Windows (Farrugia, 1997) and Mercury (Macrae <i>et al.</i>, 2006)'
_computing_publication_material 'PLATON (Spek, 2009)'
_computing_structure_refinement 'SHELXL97 (Sheldrick, 2008)'
_computing_structure_solution 'SHELXS97 (Sheldrick, 2008)'
_diffrn_ambient_temperature 297(2)
_diffrn_detector_area_resol_mean 9
_diffrn_measured_fraction_theta_full 0.989
_diffrn_measured_fraction_theta_max 0.989
_diffrn_measurement_device '95mm CCD camera on \k-goniostat'
_diffrn_measurement_device_type 'Bruker--Nonius KappaCCD'
_diffrn_measurement_method '\w and \f'
_diffrn_radiation_monochromator 'horizonally mounted graphite crystal'
_diffrn_radiation_source 'fine-focus sealed tube'
_diffrn_radiation_type MoK\a
_diffrn_radiation_wavelength 0.71073
_diffrn_reflns_av_R_equivalents 0.0207
_diffrn_reflns_av_sigmaI/netI 0.0129
_diffrn_reflns_limit_h_max 21
_diffrn_reflns_limit_h_min -21
_diffrn_reflns_limit_k_max 9
_diffrn_reflns_limit_k_min -9
_diffrn_reflns_limit_l_max 22
_diffrn_reflns_limit_l_min -22
_diffrn_reflns_number 15270
_diffrn_reflns_reduction_process SHELXL
_diffrn_reflns_theta_full 27.50
_diffrn_reflns_theta_max 27.50
_diffrn_reflns_theta_min 5.27
_diffrn_standards_decay_% 0
_diffrn_standards_interval_count 0
_diffrn_standards_interval_time 0
_diffrn_standards_number 0
_exptl_absorpt_coefficient_mu 0.312
_exptl_absorpt_correction_type none
_exptl_crystal_colour colourless
_exptl_crystal_density_diffrn 1.342
_exptl_crystal_density_method 'not measured'
_exptl_crystal_description prism
_exptl_crystal_F_000 800
_exptl_crystal_size_max 0.56
_exptl_crystal_size_mid 0.27
_exptl_crystal_size_min 0.12
_refine_diff_density_max 0.209
_refine_diff_density_min -0.258
_refine_ls_extinction_method none
_refine_ls_goodness_of_fit_ref 1.080
_refine_ls_hydrogen_treatment mixed
_refine_ls_matrix_type full
_refine_ls_number_parameters 123
_refine_ls_number_reflns 2133
_refine_ls_number_restraints 0
_refine_ls_restrained_S_all 1.080
_refine_ls_R_factor_all 0.0423
_refine_ls_R_factor_gt 0.0331
_refine_ls_shift/su_max 0.000
_refine_ls_shift/su_mean 0.000
_refine_ls_structure_factor_coef Fsqd
_refine_ls_weighting_details 'calc w=1/[\s^2^(Fo^2^)+(0.0423P)^2^+1.1077P] where P=(Fo^2^+2Fc^2^)/3'
_refine_ls_weighting_scheme calc
_refine_ls_wR_factor_gt 0.0857
_refine_ls_wR_factor_ref 0.0923
_reflns_number_gt 1785
_reflns_number_total 2133
_reflns_threshold_expression I>2sigma(I)
_cod_data_source_file qk2014.cif
_cod_data_source_block I
_cod_original_cell_volume 1873.8(7)
_cod_original_sg_symbol_H-M 'C 2/c'
_cod_database_code 2231269
_cod_database_fobs_code 2231269

loop_
_symmetry_equiv_pos_as_xyz
'x, y, z'
'-x, y, -z+1/2'
'x+1/2, y+1/2, z'
'-x+1/2, y+1/2, -z+1/2'
'-x, -y, -z'
'x, -y, z-1/2'
'-x+1/2, -y+1/2, -z'
'x+1/2, -y+1/2, z-1/2'

loop_
_atom_site_type_symbol
_atom_site_label
_atom_site_fract_x
_atom_site_fract_y
_atom_site_fract_z
_atom_site_U_iso_or_equiv
_atom_site_adp_type
_atom_site_calc_flag
_atom_site_refinement_flags
_atom_site_occupancy
_atom_site_symmetry_multiplicity
S S1 0.07816(2) 0.66899(7) 0.18273(2) 0.05007(15) Uani d . 1 1
O O1 0.36286(7) 0.42826(16) 0.55879(6) 0.0453(3) Uani d . 1 1
O O2 0.29362(8) 0.4511(2) 0.64308(7) 0.0599(4) Uani d . 1 1
N N3 0.21829(8) 0.52146(17) 0.42323(7) 0.0363(3) Uani d . 1 1
N N2 0.14791(8) 0.57872(18) 0.34827(7) 0.0394(3) Uani d . 1 1
N N1 0.23628(9) 0.5179(2) 0.28107(9) 0.0541(4) Uani d . 1 1
C C2 0.21056(9) 0.5244(2) 0.49384(9) 0.0365(3) Uani d . 1 1
C C1 0.15936(9) 0.5823(2) 0.27447(9) 0.0368(3) Uani d . 1 1
C C4 0.29221(9) 0.4639(2) 0.57299(9) 0.0378(3) Uani d . 1 1
C C3 0.13145(10) 0.5866(3) 0.50629(11) 0.0507(4) Uani d . 1 1
H H3A 0.1298 0.7189 0.5069 0.076 Uiso calc R 1 1
H H3B 0.1365 0.5398 0.5601 0.076 Uiso calc R 1 1
H H3C 0.0773 0.5410 0.4598 0.076 Uiso calc R 1 1
C C6 0.51684(12) 0.3513(3) 0.60556(14) 0.0644(5) Uani d . 1 1
H H6A 0.4977 0.2588 0.5613 0.097 Uiso calc R 1 1
H H6B 0.5713 0.3122 0.6537 0.097 Uiso calc R 1 1
H H6C 0.5272 0.4650 0.5831 0.097 Uiso calc R 1 1
C C5 0.44536(10) 0.3796(3) 0.63469(11) 0.0503(4) Uani d . 1 1
H H5A 0.4368 0.2677 0.6607 0.060 Uiso calc R 1 1
H H5B 0.4626 0.4777 0.6772 0.060 Uiso calc R 1 1
H H1N 0.2740(14) 0.476(3) 0.3288(14) 0.061(6) Uiso d . 1 1
H H3N 0.0969(12) 0.612(2) 0.3430(11) 0.045(4) Uiso d . 1 1
H H2N 0.2477(13) 0.525(3) 0.2361(14) 0.060(5) Uiso d . 1 1

loop_
_atom_site_aniso_label
_atom_site_aniso_U_11
_atom_site_aniso_U_22
_atom_site_aniso_U_33
_atom_site_aniso_U_12
_atom_site_aniso_U_13
_atom_site_aniso_U_23
S1 0.0402(2) 0.0741(3) 0.0365(2) 0.00740(18) 0.01775(16) 0.01065(17)
O1 0.0387(5) 0.0663(7) 0.0337(5) 0.0055(5) 0.0186(4) 0.0026(5)
O2 0.0558(7) 0.0988(10) 0.0322(5) 0.0012(6) 0.0260(5) -0.0006(6)
N3 0.0358(6) 0.0444(6) 0.0318(5) -0.0029(5) 0.0179(5) -0.0016(5)
N2 0.0344(6) 0.0552(8) 0.0339(6) 0.0028(5) 0.0200(5) 0.0027(5)
N1 0.0421(7) 0.0910(12) 0.0369(7) 0.0153(7) 0.0246(6) 0.0118(7)
C2 0.0385(7) 0.0425(7) 0.0343(6) -0.0052(6) 0.0213(6) -0.0043(6)
C1 0.0352(6) 0.0456(8) 0.0333(6) -0.0042(6) 0.0185(5) -0.0004(6)
C4 0.0415(7) 0.0440(8) 0.0334(7) -0.0053(6) 0.0216(6) -0.0056(6)
C3 0.0431(8) 0.0733(11) 0.0454(8) 0.0025(8) 0.0284(7) -0.0012(8)
C6 0.0447(9) 0.0665(12) 0.0798(13) 0.0050(8) 0.0259(9) -0.0007(10)
C5 0.0430(8) 0.0574(10) 0.0432(8) 0.0009(7) 0.0128(7) 0.0070(7)

loop_
_atom_type_symbol
_atom_type_description
_atom_type_scat_dispersion_real
_atom_type_scat_dispersion_imag
_atom_type_scat_source
C C 0.0033 0.0016 'International Tables Vol C Tables 4.2.6.8 and 6.1.1.4'
H H 0.0000 0.0000 'International Tables Vol C Tables 4.2.6.8 and 6.1.1.4'
N N 0.0061 0.0033 'International Tables Vol C Tables 4.2.6.8 and 6.1.1.4'
O O 0.0106 0.0060 'International Tables Vol C Tables 4.2.6.8 and 6.1.1.4'
S S 0.1246 0.1234 'International Tables Vol C Tables 4.2.6.8 and 6.1.1.4'

loop_
_geom_angle_atom_site_label_1
_geom_angle_atom_site_label_2
_geom_angle_atom_site_label_3
_geom_angle
_geom_angle_publ_flag
C4 O1 C5 115.86(11) no
C2 N3 N2 119.23(12) no
N3 N2 C1 118.06(11) no
N3 C2 C3 127.72(14) no
N3 C2 C4 115.25(12) no
C3 C2 C4 117.00(12) no
N1 C1 N2 116.55(13) no
N1 C1 S1 123.64(11) no
N2 C1 S1 119.80(11) no
O2 C4 O1 123.40(14) no
O2 C4 C2 122.77(13) no
O1 C4 C2 113.83(11) no
O1 C5 C6 107.52(14) no
C1 N1 H1N 118.9(17) no
C1 N1 H2N 119.2(15) no
H1N N1 H2N 122(2) no
C1 N2 H3N 116.4(12) no
N3 N2 H3N 125.5(12) no
C2 C3 H3A 109.00 no
C2 C3 H3B 109.00 no
C2 C3 H3C 109.00 no
H3A C3 H3B 109.00 no
H3A C3 H3C 109.00 no
H3B C3 H3C 109.00 no
O1 C5 H5A 110.00 no
O1 C5 H5B 110.00 no
C6 C5 H5A 110.00 no
C6 C5 H5B 110.00 no
H5A C5 H5B 108.00 no
C5 C6 H6A 109.00 no
C5 C6 H6B 109.00 no
C5 C6 H6C 109.00 no
H6A C6 H6B 109.00 no
H6A C6 H6C 109.00 no
H6B C6 H6C 109.00 no

loop_
_geom_bond_atom_site_label_1
_geom_bond_atom_site_label_2
_geom_bond_distance
_geom_bond_publ_flag
S1 C1 1.6808(16) no
O1 C4 1.3325(17) no
O1 C5 1.4577(19) no
O2 C4 1.2069(17) no
N3 C2 1.2860(17) no
N3 N2 1.3675(17) no
N2 C1 1.3745(17) no
N1 C1 1.3217(19) no
C2 C3 1.4989(19) no
C2 C4 1.501(2) no
C6 C5 1.503(2) no
N1 H1N 0.84(2) no
N1 H2N 0.88(2) no
N2 H3N 0.85(2) no
C3 H3A 0.9600 no
C3 H3B 0.9600 no
C3 H3C 0.9600 no
C5 H5A 0.9700 no
C5 H5B 0.9700 no
C6 H6A 0.9600 no
C6 H6B 0.9600 no
C6 H6C 0.9600 no

loop_
_geom_hbond_atom_site_label_D
_geom_hbond_atom_site_label_H
_geom_hbond_atom_site_label_A
_geom_hbond_site_symmetry_A
_geom_hbond_distance_DH
_geom_hbond_distance_HA
_geom_hbond_distance_DA
_geom_hbond_angle_DHA
N1 H1N N3 . 0.84(2) 2.24(2) 2.610(2) 107(2)
N1 H2N O2 6_565 0.88(3) 2.08(3) 2.954(2) 172(2)
N2 H3N S1 2 0.85(2) 2.78(2) 3.623(2) 172(2)
C3 H3C S1 2 0.96 2.82 3.611(2) 141

loop_
_geom_torsion_atom_site_label_1
_geom_torsion_atom_site_label_2
_geom_torsion_atom_site_label_3
_geom_torsion_atom_site_label_4
_geom_torsion
_geom_torsion_publ_flag
C5 O1 C4 O2 -2.7(2) no
C5 O1 C4 C2 176.48(14) no
C4 O1 C5 C6 -178.14(15) no
C1 N2 N3 C2 177.04(14) no
N3 N2 C1 S1 -174.66(11) no
N3 N2 C1 N1 4.4(2) no
N2 N3 C2 C3 -0.6(2) no
N2 N3 C2 C4 -178.40(13) no
N3 C2 C4 O1 4.43(19) no
N3 C2 C4 O2 -176.40(15) no
C3 C2 C4 O1 -173.59(15) no
C3 C2 C4 O2 5.6(2) no

loop_
_cod_related_entry_id
_cod_related_entry_database
_cod_related_entry_code
1 ChemSpider 4528701
